data_4516338
loop_
_publ_author_name
'Sun, Hao'
'Wang, Mingliang'
'Wei, Xiang'
'Zhang, Ruimin'
'Wang, Shengzhi'
'Khan, Arshad'
'Usman, Rabia'
'Feng, Qi'
'Du, Man'
'Yu, Fangfang'
'Zhang, Wei'
'Xu, Chunxiang'

_publ_section_title
;
 Understanding Charge-Transfer Interaction Mode in Cocrystals and Solvates
 of 1-Phenyl-3-(pyren-1-yl) Prop-2-en-1-one and TCNQ
;
_journal_issue 8
_journal_name_full 'Crystal Growth &amp; Design'
_journal_page_first 4032
_journal_paper_doi 10.1021/acs.cgd.5b00656
_journal_volume 15
_journal_year 2015
_chemical_formula_sum 'C41 H25 N4 O'
_chemical_formula_weight 589.65
_space_group_IT_number 2
_space_group_name_Hall '-P 1'
_space_group_name_H-M_alt 'P -1'
_symmetry_cell_setting triclinic
_symmetry_space_group_name_H-M 'P -1'
_atom_sites_solution_hydrogens geom
_atom_sites_solution_primary direct
_atom_sites_solution_secondary difmap
_audit_creation_method SHELXL-97
_cell_angle_alpha 72.56(3)
_cell_angle_beta 76.89(3)
_cell_angle_gamma 70.07(3)
_cell_formula_units_Z 2
_cell_length_a 11.345(2)
_cell_length_b 11.415(2)
_cell_length_c 13.446(3)
_cell_measurement_reflns_used 25
_cell_measurement_temperature 293(2)
_cell_measurement_theta_max 12
_cell_measurement_theta_min 8
_cell_volume 1546.6(6)
_computing_structure_refinement 'SHELXL-97 (Sheldrick, 1997)'
_computing_structure_solution 'SHELXS-97 (Sheldrick, 1990)'
_diffrn_ambient_temperature 293(2)
_diffrn_measured_fraction_theta_full 0.999
_diffrn_measured_fraction_theta_max 0.999
_diffrn_measurement_device_type 'Nonius CAD4'
_diffrn_measurement_method \w/2\q
_diffrn_radiation_monochromator graphite
_diffrn_radiation_source 'fine-focus sealed tube'
_diffrn_radiation_type MoK\a
_diffrn_radiation_wavelength 0.71073
_diffrn_reflns_av_R_equivalents 0.0839
_diffrn_reflns_av_sigmaI/netI 0.1155
_diffrn_reflns_limit_h_max 13
_diffrn_reflns_limit_h_min 0
_diffrn_reflns_limit_k_max 13
_diffrn_reflns_limit_k_min -12
_diffrn_reflns_limit_l_max 16
_diffrn_reflns_limit_l_min -15
_diffrn_reflns_number 5989
_diffrn_reflns_theta_full 25.38
_diffrn_reflns_theta_max 25.38
_diffrn_reflns_theta_min 1.60
_diffrn_standards_decay_% 1
_diffrn_standards_interval_count 200
_diffrn_standards_interval_time 2h
_diffrn_standards_number 3
_exptl_absorpt_coefficient_mu 0.077
_exptl_absorpt_correction_T_max 0.9923
_exptl_absorpt_correction_T_min 0.9772
_exptl_absorpt_correction_type psi-scan
_exptl_absorpt_process_details '(North, Phillips & Mathews,1968)'
_exptl_crystal_colour black
_exptl_crystal_density_diffrn 1.266
_exptl_crystal_density_method 'not measured'
_exptl_crystal_description needle
_exptl_crystal_F_000 614
_exptl_crystal_size_max 0.30
_exptl_crystal_size_mid 0.10
_exptl_crystal_size_min 0.10
_refine_diff_density_max 0.214
_refine_diff_density_min -0.225
_refine_diff_density_rms 0.054
_refine_ls_extinction_method none
_refine_ls_goodness_of_fit_ref 1.042
_refine_ls_hydrogen_treatment constr
_refine_ls_matrix_type full
_refine_ls_number_parameters 415
_refine_ls_number_reflns 5682
_refine_ls_number_restraints 0
_refine_ls_restrained_S_all 1.042
_refine_ls_R_factor_all 0.2090
_refine_ls_R_factor_gt 0.0956
_refine_ls_shift/su_max 0.000
_refine_ls_shift/su_mean 0.000
_refine_ls_structure_factor_coef Fsqd
_refine_ls_weighting_details 'calc w=1/[\s^2^(Fo^2^)+(0.0700P)^2^+0.0000P] where P=(Fo^2^+2Fc^2^)/3'
_refine_ls_weighting_scheme calc
_refine_ls_wR_factor_gt 0.1820
_refine_ls_wR_factor_ref 0.2252
_reflns_number_gt 2333
_reflns_number_total 5682
_reflns_threshold_expression >2sigma(I)
_cod_data_source_file IV1.cif
_cod_data_source_block x
_cod_depositor_comments
;
The following automatic conversions were performed:

data item '_symmetry_cell_setting' value 'Triclinic' was changed to
'triclinic' in accordance with the
/home/saulius/struct/COD-crude-data/automatic-downloads/DataCite-retrospective/ACS/depositions/lib/dictionaries/cif_core.dic
dictionary named 'cif_core.dic' version 2.4.2 last updated on
2011-04-26.

Automatic conversion script
Id: cif_fix_values 6909 2019-04-08 15:41:33Z antanas 
;
_cod_original_cell_volume 1546.6(5)
_cod_original_sg_symbol_H-M P-1
_cod_database_code 4516338

loop_
_symmetry_equiv_pos_as_xyz
'x, y, z'
'-x, -y, -z'

loop_
_atom_site_label
_atom_site_type_symbol
_atom_site_fract_x
_atom_site_fract_y
_atom_site_fract_z
_atom_site_U_iso_or_equiv
_atom_site_adp_type
_atom_site_occupancy
_atom_site_symmetry_multiplicity
_atom_site_calc_flag
_atom_site_refinement_flags
O O 0.7210(4) 1.0675(4) 0.0329(3) 0.0970(13) Uani 1 1 d .
C1 C 0.5502(4) 0.6730(4) 0.1948(3) 0.0498(11) Uani 1 1 d .
N1 N 0.3913(5) 0.1138(5) 0.1368(5) 0.1083(19) Uani 1 1 d .
C2 C 0.4312(4) 0.7734(4) 0.1930(3) 0.0564(13) Uani 1 1 d .
H2A H 0.4317 0.8586 0.1731 0.068 Uiso 1 1 calc R
N2 N 0.0854(5) 0.4720(6) 0.0969(4) 0.1086(19) Uani 1 1 d .
C3 C 0.3189(4) 0.7473(5) 0.2194(4) 0.0623(13) Uani 1 1 d .
H3A H 0.2447 0.8151 0.2118 0.075 Uiso 1 1 calc R
N3 N 0.9221(5) 0.2389(5) 0.4714(5) 0.115(2) Uani 1 1 d .
C4 C 0.3103(4) 0.6187(5) 0.2588(4) 0.0562(12) Uani 1 1 d .
N4 N 0.8581(4) 0.6520(5) 0.3930(4) 0.0891(15) Uani 1 1 d .
C5 C 0.4253(4) 0.5175(4) 0.2611(3) 0.0473(11) Uani 1 1 d .
C6 C 0.5438(4) 0.5436(4) 0.2303(3) 0.0478(11) Uani 1 1 d .
C7 C 0.1952(5) 0.5940(5) 0.2871(4) 0.0726(15) Uani 1 1 d .
H7A H 0.1203 0.6612 0.2832 0.087 Uiso 1 1 calc R
C8 C 0.1921(6) 0.4668(6) 0.3218(4) 0.0764(16) Uani 1 1 d .
H8A H 0.1146 0.4492 0.3416 0.092 Uiso 1 1 calc R
C9 C 0.3019(6) 0.3680(5) 0.3268(4) 0.0722(15) Uani 1 1 d .
H9A H 0.2972 0.2842 0.3514 0.087 Uiso 1 1 calc R
C10 C 0.4200(5) 0.3878(5) 0.2969(4) 0.0583(13) Uani 1 1 d .
C11 C 0.5352(5) 0.2876(5) 0.2981(4) 0.0651(14) Uani 1 1 d .
H11A H 0.5329 0.2030 0.3195 0.078 Uiso 1 1 calc R
C12 C 0.6486(5) 0.3110(4) 0.2691(3) 0.0620(14) Uani 1 1 d .
H12A H 0.7221 0.2422 0.2721 0.074 Uiso 1 1 calc R
C13 C 0.6582(4) 0.4380(4) 0.2342(3) 0.0527(12) Uani 1 1 d .
C14 C 0.7717(4) 0.4674(4) 0.2035(4) 0.0565(13) Uani 1 1 d .
H14A H 0.8466 0.4003 0.2045 0.068 Uiso 1 1 calc R
C15 C 0.7787(4) 0.5912(5) 0.1717(4) 0.0610(13) Uani 1 1 d .
H15A H 0.8575 0.6058 0.1526 0.073 Uiso 1 1 calc R
C16 C 0.6696(4) 0.6947(4) 0.1677(3) 0.0524(12) Uani 1 1 d .
C17 C 0.6820(5) 0.8262(5) 0.1315(4) 0.0626(13) Uani 1 1 d .
H17A H 0.6173 0.8907 0.0981 0.075 Uiso 1 1 calc R
C18 C 0.7789(5) 0.8588(5) 0.1432(4) 0.0687(14) Uani 1 1 d .
H18A H 0.8423 0.7968 0.1798 0.082 Uiso 1 1 calc R
C19 C 0.7888(5) 0.9924(5) 0.0993(4) 0.0672(14) Uani 1 1 d .
C20 C 0.8795(4) 1.0313(4) 0.1344(4) 0.0598(13) Uani 1 1 d .
C21 C 0.9200(5) 0.9724(5) 0.2321(5) 0.0748(16) Uani 1 1 d .
H21A H 0.8938 0.9025 0.2749 0.090 Uiso 1 1 calc R
C22 C 1.0009(5) 1.0181(6) 0.2670(5) 0.0854(18) Uani 1 1 d .
H22A H 1.0275 0.9796 0.3328 0.102 Uiso 1 1 calc R
C23 C 1.0391(6) 1.1200(7) 0.2019(7) 0.103(2) Uani 1 1 d .
H23A H 1.0916 1.1511 0.2245 0.123 Uiso 1 1 calc R
C24 C 1.0024(6) 1.1772(6) 0.1049(6) 0.093(2) Uani 1 1 d .
H24A H 1.0320 1.2448 0.0618 0.111 Uiso 1 1 calc R
C25 C 0.9211(5) 1.1357(5) 0.0695(5) 0.0787(17) Uani 1 1 d .
H25A H 0.8947 1.1765 0.0038 0.094 Uiso 1 1 calc R
C26 C 0.7454(7) 0.9777(6) 0.5482(6) 0.136(3) Uani 1 1 d .
H26A H 0.7331 1.0143 0.6068 0.204 Uiso 1 1 calc R
H26B H 0.7903 1.0229 0.4881 0.204 Uiso 1 1 calc R
H26C H 0.7935 0.8888 0.5658 0.204 Uiso 1 1 calc R
C27 C 0.6185(6) 0.9892(6) 0.5229(7) 0.092(2) Uani 1 1 d .
C28 C 0.6046(7) 0.9437(5) 0.4411(6) 0.095(2) Uani 1 1 d .
H28A H 0.6771 0.9038 0.4010 0.114 Uiso 1 1 calc R
C29 C 0.4905(8) 0.9556(5) 0.4184(5) 0.0887(19) Uani 1 1 d .
H29A H 0.4859 0.9260 0.3625 0.106 Uiso 1 1 calc R
C30 C 0.3635(5) 0.2232(6) 0.1099(5) 0.0748(16) Uani 1 1 d .
C31 C 0.3253(4) 0.3600(4) 0.0739(4) 0.0561(12) Uani 1 1 d .
C32 C 0.1906(5) 0.4226(5) 0.0866(4) 0.0666(14) Uani 1 1 d .
C33 C 0.4100(4) 0.4287(4) 0.0376(3) 0.0493(11) Uani 1 1 d .
C34 C 0.5442(4) 0.3651(4) 0.0272(3) 0.0530(12) Uani 1 1 d .
H34A H 0.5732 0.2759 0.0454 0.064 Uiso 1 1 calc R
C35 C 0.3715(4) 0.5666(4) 0.0086(3) 0.0541(12) Uani 1 1 d .
H35A H 0.2855 0.6106 0.0147 0.065 Uiso 1 1 calc R
C36 C 0.8506(5) 0.3391(6) 0.4662(5) 0.0771(16) Uani 1 1 d .
C37 C 0.7614(4) 0.4643(5) 0.4569(4) 0.0566(12) Uani 1 1 d .
C38 C 0.8145(4) 0.5708(5) 0.4209(4) 0.0622(14) Uani 1 1 d .
C39 C 0.6330(4) 0.4810(4) 0.4776(3) 0.0478(11) Uani 1 1 d .
C40 C 0.5436(4) 0.6071(4) 0.4676(3) 0.0525(12) Uani 1 1 d .
H40A H 0.5741 0.6780 0.4473 0.063 Uiso 1 1 calc R
C41 C 0.4186(4) 0.6263(4) 0.4863(4) 0.0546(12) Uani 1 1 d .
H41A H 0.3643 0.7097 0.4760 0.066 Uiso 1 1 calc R

loop_
_atom_site_aniso_label
_atom_site_aniso_U_11
_atom_site_aniso_U_22
_atom_site_aniso_U_33
_atom_site_aniso_U_23
_atom_site_aniso_U_13
_atom_site_aniso_U_12
O 0.102(3) 0.072(3) 0.108(3) 0.004(2) -0.031(3) -0.028(2)
C1 0.053(3) 0.049(3) 0.041(3) -0.013(2) -0.003(2) -0.008(2)
N1 0.116(4) 0.077(4) 0.132(5) -0.019(4) -0.001(4) -0.045(3)
C2 0.063(3) 0.042(3) 0.058(3) -0.008(2) -0.013(3) -0.008(2)
N2 0.057(3) 0.155(5) 0.123(5) -0.051(4) -0.005(3) -0.034(3)
C3 0.049(3) 0.067(3) 0.062(3) -0.020(3) -0.012(3) -0.001(3)
N3 0.083(4) 0.091(4) 0.153(6) -0.035(4) -0.017(4) 0.001(3)
C4 0.052(3) 0.060(3) 0.053(3) -0.009(3) -0.009(2) -0.014(3)
N4 0.086(3) 0.103(4) 0.083(4) -0.013(3) 0.001(3) -0.051(3)
C5 0.065(3) 0.044(3) 0.036(3) -0.010(2) -0.007(2) -0.019(2)
C6 0.055(3) 0.047(3) 0.040(3) -0.014(2) -0.003(2) -0.012(2)
C7 0.062(4) 0.085(4) 0.080(4) -0.027(3) -0.012(3) -0.027(3)
C8 0.075(4) 0.100(5) 0.064(4) -0.019(3) 0.001(3) -0.046(4)
C9 0.089(4) 0.081(4) 0.057(3) -0.013(3) -0.005(3) -0.045(4)
C10 0.070(3) 0.061(3) 0.042(3) -0.007(2) -0.008(2) -0.022(3)
C11 0.098(4) 0.052(3) 0.052(3) -0.010(2) -0.006(3) -0.035(3)
C12 0.081(4) 0.048(3) 0.046(3) -0.013(2) -0.009(3) -0.003(3)
C13 0.060(3) 0.050(3) 0.052(3) -0.022(2) -0.011(2) -0.011(2)
C14 0.046(3) 0.047(3) 0.065(3) -0.015(2) -0.003(2) 0.000(2)
C15 0.053(3) 0.065(3) 0.070(4) -0.026(3) -0.010(3) -0.013(3)
C16 0.063(3) 0.045(3) 0.047(3) -0.012(2) 0.002(2) -0.019(2)
C17 0.061(3) 0.063(3) 0.062(3) -0.020(3) 0.001(3) -0.018(3)
C18 0.058(3) 0.064(3) 0.078(4) -0.009(3) -0.004(3) -0.020(3)
C19 0.065(3) 0.055(3) 0.076(4) -0.008(3) -0.007(3) -0.019(3)
C20 0.047(3) 0.050(3) 0.078(4) -0.021(3) 0.003(3) -0.011(2)
C21 0.060(3) 0.058(3) 0.108(5) -0.028(3) -0.010(3) -0.013(3)
C22 0.075(4) 0.076(4) 0.100(5) -0.016(4) -0.014(4) -0.018(3)
C23 0.081(5) 0.103(6) 0.126(7) -0.044(5) 0.002(5) -0.026(4)
C24 0.082(4) 0.081(4) 0.126(6) -0.046(4) 0.037(4) -0.052(4)
C25 0.074(4) 0.053(3) 0.092(4) -0.020(3) 0.021(3) -0.016(3)
C26 0.122(6) 0.094(5) 0.185(8) 0.014(5) -0.048(6) -0.046(4)
C27 0.073(5) 0.061(4) 0.121(6) 0.017(4) -0.020(4) -0.024(3)
C28 0.093(6) 0.051(4) 0.113(6) -0.011(4) 0.018(4) -0.016(3)
C29 0.095(5) 0.065(4) 0.098(5) 0.001(4) -0.007(5) -0.035(4)
C30 0.087(4) 0.079(4) 0.076(4) -0.028(3) -0.002(3) -0.044(4)
C31 0.065(3) 0.057(3) 0.054(3) -0.010(2) -0.015(2) -0.027(3)
C32 0.052(3) 0.090(4) 0.068(4) -0.023(3) -0.007(3) -0.032(3)
C33 0.058(3) 0.044(3) 0.048(3) -0.010(2) -0.008(2) -0.018(2)
C34 0.055(3) 0.051(3) 0.055(3) -0.015(2) -0.011(2) -0.014(2)
C35 0.044(3) 0.065(3) 0.054(3) -0.025(3) -0.003(2) -0.009(2)
C36 0.058(4) 0.084(4) 0.082(4) -0.019(3) -0.008(3) -0.015(3)
C37 0.052(3) 0.060(3) 0.060(3) -0.025(3) -0.013(2) -0.009(3)
C38 0.052(3) 0.078(4) 0.059(3) -0.021(3) -0.004(3) -0.021(3)
C39 0.058(3) 0.047(3) 0.035(3) -0.012(2) -0.008(2) -0.009(2)
C40 0.065(3) 0.056(3) 0.039(3) -0.014(2) 0.004(2) -0.028(3)
C41 0.066(3) 0.039(3) 0.052(3) -0.009(2) -0.001(2) -0.014(2)

loop_
_atom_type_symbol
_atom_type_description
_atom_type_scat_dispersion_real
_atom_type_scat_dispersion_imag
_atom_type_scat_source
C C 0.0033 0.0016 'International Tables Vol C Tables 4.2.6.8 and 6.1.1.4'
H H 0.0000 0.0000 'International Tables Vol C Tables 4.2.6.8 and 6.1.1.4'
N N 0.0061 0.0033 'International Tables Vol C Tables 4.2.6.8 and 6.1.1.4'
O O 0.0106 0.0060 'International Tables Vol C Tables 4.2.6.8 and 6.1.1.4'

loop_
_geom_angle_atom_site_label_1
_geom_angle_atom_site_label_2
_geom_angle_atom_site_label_3
_geom_angle
_geom_angle_site_symmetry_1
_geom_angle_site_symmetry_3
C16 C1 C6 119.0(4) . .
C16 C1 C2 124.3(4) . .
C6 C1 C2 116.7(4) . .
C3 C2 C1 122.0(4) . .
C3 C2 H2A 119.0 . .
C1 C2 H2A 119.0 . .
C2 C3 C4 122.2(4) . .
C2 C3 H3A 118.9 . .
C4 C3 H3A 118.9 . .
C7 C4 C5 121.2(5) . .
C7 C4 C3 121.5(4) . .
C5 C4 C3 117.2(4) . .
C4 C5 C6 120.9(4) . .
C4 C5 C10 118.7(4) . .
C6 C5 C10 120.4(4) . .
C5 C6 C1 120.8(4) . .
C5 C6 C13 119.1(4) . .
C1 C6 C13 120.1(4) . .
C4 C7 C8 119.2(5) . .
C4 C7 H7A 120.4 . .
C8 C7 H7A 120.4 . .
C9 C8 C7 120.4(5) . .
C9 C8 H8A 119.8 . .
C7 C8 H8A 119.8 . .
C8 C9 C10 122.6(5) . .
C8 C9 H9A 118.7 . .
C10 C9 H9A 118.7 . .
C9 C10 C11 123.9(5) . .
C9 C10 C5 117.9(5) . .
C11 C10 C5 118.2(5) . .
C12 C11 C10 122.1(5) . .
C12 C11 H11A 119.0 . .
C10 C11 H11A 119.0 . .
C11 C12 C13 121.6(5) . .
C11 C12 H12A 119.2 . .
C13 C12 H12A 119.2 . .
C14 C13 C12 124.0(4) . .
C14 C13 C6 117.3(4) . .
C12 C13 C6 118.7(4) . .
C15 C14 C13 123.0(4) . .
C15 C14 H14A 118.5 . .
C13 C14 H14A 118.5 . .
C14 C15 C16 120.7(4) . .
C14 C15 H15A 119.6 . .
C16 C15 H15A 119.6 . .
C15 C16 C1 119.8(4) . .
C15 C16 C17 118.8(4) . .
C1 C16 C17 121.4(4) . .
C18 C17 C16 124.7(5) . .
C18 C17 H17A 117.7 . .
C16 C17 H17A 117.7 . .
C17 C18 C19 121.8(5) . .
C17 C18 H18A 119.1 . .
C19 C18 H18A 119.1 . .
O C19 C20 121.2(5) . .
O C19 C18 119.3(5) . .
C20 C19 C18 119.6(5) . .
C21 C20 C25 119.3(5) . .
C21 C20 C19 121.7(5) . .
C25 C20 C19 118.9(5) . .
C20 C21 C22 120.4(5) . .
C20 C21 H21A 119.8 . .
C22 C21 H21A 119.8 . .
C23 C22 C21 118.6(6) . .
C23 C22 H22A 120.7 . .
C21 C22 H22A 120.7 . .
C24 C23 C22 121.8(7) . .
C24 C23 H23A 119.1 . .
C22 C23 H23A 119.1 . .
C23 C24 C25 120.8(6) . .
C23 C24 H24A 119.6 . .
C25 C24 H24A 119.6 . .
C24 C25 C20 119.1(6) . .
C24 C25 H25A 120.5 . .
C20 C25 H25A 120.5 . .
C27 C26 H26A 109.5 . .
C27 C26 H26B 109.5 . .
H26A C26 H26B 109.5 . .
C27 C26 H26C 109.5 . .
H26A C26 H26C 109.5 . .
H26B C26 H26C 109.5 . .
C29 C27 C28 116.7(6) 2_676 .
C29 C27 C26 120.1(9) 2_676 .
C28 C27 C26 123.2(8) . .
C29 C28 C27 122.7(6) . .
C29 C28 H28A 118.6 . .
C27 C28 H28A 118.6 . .
C28 C29 C27 120.6(6) . 2_676
C28 C29 H29A 119.7 . .
C27 C29 H29A 119.7 2_676 .
N1 C30 C31 177.8(7) . .
C33 C31 C30 122.4(4) . .
C33 C31 C32 121.5(4) . .
C30 C31 C32 116.0(4) . .
N2 C32 C31 179.5(6) . .
C31 C33 C35 122.3(4) . .
C31 C33 C34 120.9(4) . .
C35 C33 C34 116.7(4) . .
C35 C34 C33 120.9(4) 2_665 .
C35 C34 H34A 119.5 2_665 .
C33 C34 H34A 119.5 . .
C34 C35 C33 122.3(4) 2_665 .
C34 C35 H35A 118.8 2_665 .
C33 C35 H35A 118.8 . .
N3 C36 C37 178.6(7) . .
C39 C37 C36 121.4(5) . .
C39 C37 C38 122.7(4) . .
C36 C37 C38 115.9(4) . .
N4 C38 C37 178.6(6) . .
C37 C39 C40 121.2(4) . .
C37 C39 C41 122.0(4) . 2_666
C40 C39 C41 116.7(4) . 2_666
C41 C40 C39 122.6(4) . .
C41 C40 H40A 118.7 . .
C39 C40 H40A 118.7 . .
C40 C41 C39 120.6(4) . 2_666
C40 C41 H41A 119.7 . .
C39 C41 H41A 119.7 2_666 .

loop_
_geom_bond_atom_site_label_1
_geom_bond_atom_site_label_2
_geom_bond_distance
_geom_bond_site_symmetry_2
O C19 1.235(5) .
C1 C16 1.408(6) .
C1 C6 1.431(6) .
C1 C2 1.442(6) .
N1 C30 1.141(6) .
C2 C3 1.352(6) .
C2 H2A 0.9300 .
N2 C32 1.129(6) .
C3 C4 1.433(6) .
C3 H3A 0.9300 .
N3 C36 1.147(6) .
C4 C7 1.375(6) .
C4 C5 1.417(6) .
N4 C38 1.124(6) .
C5 C6 1.419(6) .
C5 C10 1.431(6) .
C6 C13 1.438(6) .
C7 C8 1.396(7) .
C7 H7A 0.9300 .
C8 C9 1.365(7) .
C8 H8A 0.9300 .
C9 C10 1.384(6) .
C9 H9A 0.9300 .
C10 C11 1.413(6) .
C11 C12 1.349(6) .
C11 H11A 0.9300 .
C12 C13 1.418(6) .
C12 H12A 0.9300 .
C13 C14 1.382(6) .
C14 C15 1.373(6) .
C14 H14A 0.9300 .
C15 C16 1.388(6) .
C15 H15A 0.9300 .
C16 C17 1.478(6) .
C17 C18 1.329(6) .
C17 H17A 0.9300 .
C18 C19 1.494(7) .
C18 H18A 0.9300 .
C19 C20 1.461(7) .
C20 C21 1.387(7) .
C20 C25 1.407(6) .
C21 C22 1.415(7) .
C21 H21A 0.9300 .
C22 C23 1.368(8) .
C22 H22A 0.9300 .
C23 C24 1.360(8) .
C23 H23A 0.9300 .
C24 C25 1.390(7) .
C24 H24A 0.9300 .
C25 H25A 0.9300 .
C26 C27 1.507(8) .
C26 H26A 0.9600 .
C26 H26B 0.9600 .
C26 H26C 0.9600 .
C27 C29 1.368(8) 2_676
C27 C28 1.408(9) .
C28 C29 1.350(8) .
C28 H28A 0.9300 .
C29 C27 1.368(8) 2_676
C29 H29A 0.9300 .
C30 C31 1.429(7) .
C31 C33 1.360(6) .
C31 C32 1.444(7) .
C33 C35 1.436(6) .
C33 C34 1.440(6) .
C34 C35 1.352(6) 2_665
C34 H34A 0.9300 .
C35 C34 1.352(6) 2_665
C35 H35A 0.9300 .
C36 C37 1.431(7) .
C37 C39 1.376(6) .
C37 C38 1.445(7) .
C39 C40 1.438(6) .
C39 C41 1.444(6) 2_666
C40 C41 1.334(6) .
C40 H40A 0.9300 .
C41 C39 1.444(6) 2_666
C41 H41A 0.9300 .

loop_
_geom_torsion_atom_site_label_1
_geom_torsion_atom_site_label_2
_geom_torsion_atom_site_label_3
_geom_torsion_atom_site_label_4
_geom_torsion
_geom_torsion_site_symmetry_1
_geom_torsion_site_symmetry_4
C16 C1 C2 C3 179.7(4) . .
C6 C1 C2 C3 -2.6(6) . .
C1 C2 C3 C4 5.0(7) . .
C2 C3 C4 C7 178.8(5) . .
C2 C3 C4 C5 -5.1(7) . .
C7 C4 C5 C6 179.1(4) . .
C3 C4 C5 C6 3.0(6) . .
C7 C4 C5 C10 -1.9(7) . .
C3 C4 C5 C10 -178.0(4) . .
C4 C5 C6 C1 -0.9(6) . .
C10 C5 C6 C1 -179.8(4) . .
C4 C5 C6 C13 179.8(4) . .
C10 C5 C6 C13 0.9(6) . .
C16 C1 C6 C5 178.3(4) . .
C2 C1 C6 C5 0.5(6) . .
C16 C1 C6 C13 -2.4(6) . .
C2 C1 C6 C13 179.8(4) . .
C5 C4 C7 C8 2.0(8) . .
C3 C4 C7 C8 177.9(5) . .
C4 C7 C8 C9 -0.5(8) . .
C7 C8 C9 C10 -1.1(8) . .
C8 C9 C10 C11 -178.0(5) . .
C8 C9 C10 C5 1.1(7) . .
C4 C5 C10 C9 0.4(6) . .
C6 C5 C10 C9 179.4(4) . .
C4 C5 C10 C11 179.5(4) . .
C6 C5 C10 C11 -1.5(6) . .
C9 C10 C11 C12 -179.4(5) . .
C5 C10 C11 C12 1.5(7) . .
C10 C11 C12 C13 -1.0(7) . .
C11 C12 C13 C14 -179.9(5) . .
C11 C12 C13 C6 0.3(7) . .
C5 C6 C13 C14 180.0(4) . .
C1 C6 C13 C14 0.7(6) . .
C5 C6 C13 C12 -0.3(6) . .
C1 C6 C13 C12 -179.6(4) . .
C12 C13 C14 C15 -178.8(5) . .
C6 C13 C14 C15 0.9(7) . .
C13 C14 C15 C16 -0.8(7) . .
C14 C15 C16 C1 -1.1(7) . .
C14 C15 C16 C17 -179.2(5) . .
C6 C1 C16 C15 2.6(6) . .
C2 C1 C16 C15 -179.8(4) . .
C6 C1 C16 C17 -179.4(4) . .
C2 C1 C16 C17 -1.8(7) . .
C15 C16 C17 C18 -29.5(7) . .
C1 C16 C17 C18 152.4(5) . .
C16 C17 C18 C19 176.5(4) . .
C17 C18 C19 O -15.1(8) . .
C17 C18 C19 C20 165.8(5) . .
O C19 C20 C21 155.0(5) . .
C18 C19 C20 C21 -25.9(7) . .
O C19 C20 C25 -21.4(7) . .
C18 C19 C20 C25 157.7(4) . .
C25 C20 C21 C22 1.0(7) . .
C19 C20 C21 C22 -175.5(5) . .
C20 C21 C22 C23 -0.8(8) . .
C21 C22 C23 C24 -0.6(9) . .
C22 C23 C24 C25 1.8(10) . .
C23 C24 C25 C20 -1.6(8) . .
C21 C20 C25 C24 0.2(7) . .
C19 C20 C25 C24 176.8(5) . .
C29 C27 C28 C29 1.6(10) 2_676 .
C26 C27 C28 C29 -179.3(5) . .
C27 C28 C29 C27 -1.6(10) . 2_676
N1 C30 C31 C33 -134(18) . .
N1 C30 C31 C32 51(18) . .
C33 C31 C32 N2 -55(93) . .
C30 C31 C32 N2 120(93) . .
C30 C31 C33 C35 -175.4(5) . .
C32 C31 C33 C35 -0.7(7) . .
C30 C31 C33 C34 4.2(7) . .
C32 C31 C33 C34 178.9(4) . .
C31 C33 C34 C35 -179.9(4) . 2_665
C35 C33 C34 C35 -0.2(7) . 2_665
C31 C33 C35 C34 179.8(4) . 2_665
C34 C33 C35 C34 0.2(7) . 2_665
N3 C36 C37 C39 90(26) . .
N3 C36 C37 C38 -87(26) . .
C39 C37 C38 N4 174(100) . .
C36 C37 C38 N4 -9(26) . .
C36 C37 C39 C40 -179.6(4) . .
C38 C37 C39 C40 -2.1(7) . .
C36 C37 C39 C41 2.6(7) . 2_666
C38 C37 C39 C41 -179.9(5) . 2_666
C37 C39 C40 C41 179.5(4) . .
C41 C39 C40 C41 -2.6(7) 2_666 .
C39 C40 C41 C39 2.7(7) . 2_666
